data_4038537
loop_
_publ_author_name
'Annand, James R.'
'Riehl, Paul S.'
'Schultz, Danielle M.'
'Schindler, Corinna S.'

_publ_section_title
;
 High-Throughput Approach toward the Development of a Mizoroki-Heck
 Reaction To Access Tricyclic Spirolactones.
;
_journal_name_full 'The Journal of organic chemistry'
_journal_paper_doi 10.1021/acs.joc.0c00997
_journal_year 2020
_chemical_formula_moiety 'C24 H27 Br O4'
_chemical_formula_sum 'C24 H27 Br O4'
_chemical_formula_weight 459.36
_space_group_crystal_system monoclinic
_space_group_IT_number 14
_space_group_name_Hall '-P 2ybc'
_space_group_name_H-M_alt 'P 1 21/c 1'
_atom_sites_solution_hydrogens geom
_audit_creation_method SHELXL-2016/6
_cell_angle_alpha 90
_cell_angle_beta 111.0121(9)
_cell_angle_gamma 90
_cell_formula_units_Z 4
_cell_length_a 10.79064(8)
_cell_length_b 25.34034(17)
_cell_length_c 7.96505(7)
_cell_measurement_reflns_used 23539
_cell_measurement_temperature 85(2)
_cell_measurement_theta_max 69.0120
_cell_measurement_theta_min 3.4810
_cell_volume 2033.13(3)
_computing_cell_refinement 'CrysAlisPro 1.171.38.41 (Rigaku OD, 2015)'
_computing_data_collection 'CrysAlisPro 1.171.38.41 (Rigaku OD, 2015)'
_computing_data_reduction 'CrysAlisPro 1.171.38.41 (Rigaku OD, 2015)'
_computing_molecular_graphics 'Bruker SHELXTL'
_computing_publication_material 'Bruker SHELXTL'
_computing_structure_refinement 'SHELXL-2016/6 (Sheldrick, 2016)'
_computing_structure_solution 'SHELXT (Sheldrick, 2014)'
_diffrn_ambient_temperature 85(2)
_diffrn_measured_fraction_theta_full 0.993
_diffrn_measured_fraction_theta_max 0.989
_diffrn_measurement_device_type 'Rigaku Saturn 944+ CCD'
_diffrn_measurement_method '\w scans'
_diffrn_radiation_type CuK\a
_diffrn_radiation_wavelength 1.54184
_diffrn_reflns_av_R_equivalents 0.0397
_diffrn_reflns_av_unetI/netI 0.0161
_diffrn_reflns_Laue_measured_fraction_full 0.993
_diffrn_reflns_Laue_measured_fraction_max 0.989
_diffrn_reflns_limit_h_max 13
_diffrn_reflns_limit_h_min -13
_diffrn_reflns_limit_k_max 30
_diffrn_reflns_limit_k_min -30
_diffrn_reflns_limit_l_max 9
_diffrn_reflns_limit_l_min -8
_diffrn_reflns_number 30622
_diffrn_reflns_point_group_measured_fraction_full 0.993
_diffrn_reflns_point_group_measured_fraction_max 0.989
_diffrn_reflns_theta_full 67.684
_diffrn_reflns_theta_max 69.182
_diffrn_reflns_theta_min 4.389
_diffrn_source 'mirco-focus rotating anode'
_exptl_absorpt_coefficient_mu 2.989
_exptl_absorpt_correction_T_max 1.00000
_exptl_absorpt_correction_T_min 0.71503
_exptl_absorpt_correction_type multi-scan
_exptl_absorpt_process_details
; 
CrysAlisPro 1.171.38.41 (Rigaku Oxford Diffraction, 2015) 
Empirical absorption correction using spherical harmonics, 
 implemented in SCALE3 ABSPACK scaling algorithm. 
;
_exptl_crystal_colour colourless
_exptl_crystal_density_diffrn 1.501
_exptl_crystal_description block
_exptl_crystal_F_000 952
_exptl_crystal_size_max 0.150
_exptl_crystal_size_mid 0.140
_exptl_crystal_size_min 0.090
_refine_diff_density_max 0.525
_refine_diff_density_min -0.655
_refine_diff_density_rms 0.085
_refine_ls_extinction_coef 0.00143(18)
_refine_ls_extinction_expression Fc^*^=kFc[1+0.001xFc^2^\l^3^/sin(2\q)]^-1/4^
_refine_ls_extinction_method 'SHELXL-2016/6 (Sheldrick 2016)'
_refine_ls_goodness_of_fit_ref 1.108
_refine_ls_hydrogen_treatment constr
_refine_ls_matrix_type full
_refine_ls_number_parameters 265
_refine_ls_number_reflns 3744
_refine_ls_number_restraints 0
_refine_ls_restrained_S_all 1.108
_refine_ls_R_factor_all 0.0294
_refine_ls_R_factor_gt 0.0292
_refine_ls_shift/su_max 0.004
_refine_ls_shift/su_mean 0.000
_refine_ls_structure_factor_coef Fsqd
_refine_ls_weighting_details 'w=1/[\s^2^(Fo^2^)+(0.0432P)^2^+1.3379P] where P=(Fo^2^+2Fc^2^)/3'
_refine_ls_weighting_scheme calc
_refine_ls_wR_factor_gt 0.0772
_refine_ls_wR_factor_ref 0.0774
_reflns_Friedel_coverage 0.000
_reflns_number_gt 3731
_reflns_number_total 3744
_reflns_threshold_expression 'I > 2\s(I)'
_cod_data_source_file jo0c00997_si_001.cif
_cod_data_source_block jra002
_cod_original_sg_symbol_H-M 'P 21/c'
_cod_database_code 4038537
_shelx_shelxl_version_number 2016/6
_shelx_space_group_comment
; 
The symmetry employed for this shelxl refinement is uniquely defined 
by the following loop, which should always be used as a source of 
symmetry information in preference to the above space-group names. 
They are only intended as comments. 
;
_shelx_estimated_absorpt_t_min 0.663
_shelx_estimated_absorpt_t_max 0.775

loop_
_space_group_symop_operation_xyz
'x, y, z'
'-x, y+1/2, -z+1/2'
'-x, -y, -z'
'x, -y-1/2, z-1/2'

loop_
_atom_site_label
_atom_site_type_symbol
_atom_site_fract_x
_atom_site_fract_y
_atom_site_fract_z
_atom_site_U_iso_or_equiv
_atom_site_adp_type
_atom_site_occupancy
_atom_site_site_symmetry_order
_atom_site_calc_flag
_atom_site_refinement_flags_posn
_atom_site_refinement_flags_adp
_atom_site_refinement_flags_occupancy
_atom_site_disorder_assembly
_atom_site_disorder_group
Br1 Br 0.87874(2) 0.78873(2) 1.17108(2) 0.02566(10) Uani 1 1 d . . . . .
O1 O 0.25717(14) 0.78322(5) 0.5046(2) 0.0289(3) Uani 1 1 d . . . . .
O2 O 0.30316(11) 0.69700(5) 0.56252(16) 0.0194(3) Uani 1 1 d . . . . .
O3 O 0.20073(12) 0.58166(5) 0.87186(16) 0.0214(3) Uani 1 1 d . . . . .
O4 O 0.37548(13) 0.56315(5) 1.11147(17) 0.0269(3) Uani 1 1 d . . . . .
C1 C 0.70967(17) 0.77656(7) 0.9909(2) 0.0209(3) Uani 1 1 d . . . . .
C2 C 0.63449(18) 0.81884(7) 0.8981(3) 0.0239(4) Uani 1 1 d . . . . .
H2 H 0.667208 0.853879 0.923143 0.029 Uiso 1 1 calc R U . . .
C3 C 0.51102(18) 0.80918(7) 0.7684(3) 0.0229(4) Uani 1 1 d . . . . .
H3 H 0.458456 0.837803 0.703925 0.027 Uiso 1 1 calc R U . . .
C4 C 0.46323(16) 0.75767(7) 0.7316(2) 0.0189(3) Uani 1 1 d . . . . .
C5 C 0.54004(18) 0.71600(7) 0.8275(3) 0.0214(4) Uani 1 1 d . . . . .
H5 H 0.507347 0.680923 0.803497 0.026 Uiso 1 1 calc R U . . .
C6 C 0.66387(18) 0.72510(7) 0.9577(2) 0.0228(4) Uani 1 1 d . . . . .
H6 H 0.716394 0.696594 1.023075 0.027 Uiso 1 1 calc R U . . .
C7 C 0.33080(17) 0.74856(7) 0.5885(2) 0.0195(3) Uani 1 1 d . . . . .
C8 C 0.17424(16) 0.68365(7) 0.4299(2) 0.0197(3) Uani 1 1 d . . . . .
H8A H 0.159565 0.703224 0.316821 0.024 Uiso 1 1 calc R U . . .
H8B H 0.102985 0.693297 0.475214 0.024 Uiso 1 1 calc R U . . .
C9 C 0.17207(16) 0.62440(6) 0.3958(2) 0.0167(3) Uani 1 1 d . . . . .
H9 H 0.241990 0.618062 0.342924 0.020 Uiso 1 1 calc R U . . .
C10 C 0.03881(16) 0.60733(7) 0.2477(2) 0.0184(3) Uani 1 1 d . . . . .
C11 C 0.05515(17) 0.54968(7) 0.1981(2) 0.0211(4) Uani 1 1 d . . . . .
H11A H -0.031626 0.536194 0.116354 0.025 Uiso 1 1 calc R U . . .
H11B H 0.117820 0.548415 0.132873 0.025 Uiso 1 1 calc R U . . .
C12 C 0.10540(16) 0.51479(7) 0.3597(2) 0.0206(3) Uani 1 1 d . . . . .
H12 H 0.089850 0.477915 0.343665 0.025 Uiso 1 1 calc R U . . .
C13 C 0.17067(16) 0.53265(7) 0.5248(2) 0.0188(3) Uani 1 1 d . . . . .
H13 H 0.192402 0.508061 0.621074 0.023 Uiso 1 1 calc R U . . .
C14 C 0.21309(16) 0.58981(6) 0.5703(2) 0.0167(3) Uani 1 1 d . . . . .
C15 C 0.01162(17) 0.64092(7) 0.0780(2) 0.0228(4) Uani 1 1 d . . . . .
H15A H -0.059460 0.624623 -0.022603 0.034 Uiso 1 1 calc R U . . .
H15B H 0.092430 0.643128 0.049153 0.034 Uiso 1 1 calc R U . . .
H15C H -0.015502 0.676462 0.099144 0.034 Uiso 1 1 calc R U . . .
C16 C -0.08218(16) 0.61146(7) 0.3061(2) 0.0222(4) Uani 1 1 d . . . . .
H16A H -0.086774 0.647105 0.351181 0.033 Uiso 1 1 calc R U . . .
H16B H -0.073521 0.585693 0.401383 0.033 Uiso 1 1 calc R U . . .
H16C H -0.163316 0.604194 0.202818 0.033 Uiso 1 1 calc R U . . .
C17 C 0.15774(16) 0.61216(7) 0.7073(2) 0.0192(3) Uani 1 1 d . . . . .
H17A H 0.187662 0.649143 0.735032 0.023 Uiso 1 1 calc R U . . .
H17B H 0.059539 0.612166 0.654642 0.023 Uiso 1 1 calc R U . . .
C18 C 0.33304(17) 0.57568(6) 0.9542(2) 0.0205(4) Uani 1 1 d . . . . .
C19 C 0.41783(16) 0.58138(6) 0.8451(2) 0.0184(3) Uani 1 1 d . . . . .
C20 C 0.56468(17) 0.57403(7) 0.9494(2) 0.0226(4) Uani 1 1 d . . . . .
H20A H 0.578802 0.539038 1.008643 0.027 Uiso 1 1 calc R U . . .
H20B H 0.594457 0.601183 1.044939 0.027 Uiso 1 1 calc R U . . .
C21 C 0.64994(17) 0.57786(7) 0.8323(2) 0.0240(4) Uani 1 1 d . . . . .
H21A H 0.669057 0.615391 0.816895 0.029 Uiso 1 1 calc R U . . .
H21B H 0.735497 0.559568 0.892631 0.029 Uiso 1 1 calc R U . . .
C22 C 0.57887(16) 0.55308(7) 0.6493(2) 0.0226(4) Uani 1 1 d . . . . .
H22A H 0.560539 0.515451 0.664499 0.027 Uiso 1 1 calc R U . . .
H22B H 0.636379 0.554906 0.576621 0.027 Uiso 1 1 calc R U . . .
C23 C 0.44883(16) 0.58186(7) 0.5518(2) 0.0187(3) Uani 1 1 d . . . . .
H23A H 0.468495 0.617716 0.518740 0.022 Uiso 1 1 calc R U . . .
H23B H 0.399000 0.562737 0.439444 0.022 Uiso 1 1 calc R U . . .
C24 C 0.36409(16) 0.58613(6) 0.6653(2) 0.0164(3) Uani 1 1 d . . . . .

loop_
_atom_site_aniso_label
_atom_site_aniso_U_11
_atom_site_aniso_U_22
_atom_site_aniso_U_33
_atom_site_aniso_U_23
_atom_site_aniso_U_13
_atom_site_aniso_U_12
Br1 0.02234(14) 0.03058(14) 0.02333(14) -0.00538(7) 0.00730(9) -0.00879(7)
O1 0.0253(7) 0.0205(6) 0.0363(8) 0.0035(5) 0.0055(6) 0.0038(5)
O2 0.0170(6) 0.0179(6) 0.0212(6) 0.0005(5) 0.0043(5) -0.0005(5)
O3 0.0218(6) 0.0262(6) 0.0185(6) 0.0027(5) 0.0100(5) 0.0007(5)
O4 0.0323(7) 0.0307(7) 0.0177(7) 0.0033(5) 0.0092(5) 0.0039(5)
C1 0.0187(8) 0.0265(9) 0.0205(9) -0.0051(7) 0.0107(7) -0.0051(7)
C2 0.0258(9) 0.0200(8) 0.0297(10) -0.0055(7) 0.0147(8) -0.0050(7)
C3 0.0240(9) 0.0200(9) 0.0279(9) -0.0002(7) 0.0132(8) 0.0007(7)
C4 0.0187(8) 0.0208(8) 0.0218(8) -0.0027(6) 0.0129(7) -0.0013(6)
C5 0.0204(9) 0.0202(8) 0.0244(9) -0.0013(6) 0.0091(7) -0.0031(6)
C6 0.0216(9) 0.0225(8) 0.0247(9) 0.0005(7) 0.0088(7) -0.0005(7)
C7 0.0199(8) 0.0193(8) 0.0227(9) 0.0007(6) 0.0117(7) 0.0010(7)
C8 0.0145(8) 0.0222(8) 0.0204(8) 0.0016(6) 0.0040(6) 0.0002(6)
C9 0.0137(7) 0.0209(8) 0.0159(8) 0.0002(6) 0.0057(6) -0.0002(6)
C10 0.0147(8) 0.0236(8) 0.0168(8) -0.0013(6) 0.0053(6) -0.0001(6)
C11 0.0191(8) 0.0245(9) 0.0193(8) -0.0040(7) 0.0063(7) -0.0017(7)
C12 0.0171(8) 0.0200(8) 0.0254(9) -0.0013(7) 0.0085(7) -0.0019(6)
C13 0.0147(7) 0.0201(8) 0.0224(9) 0.0019(6) 0.0076(6) -0.0006(6)
C14 0.0144(8) 0.0191(8) 0.0168(8) 0.0000(6) 0.0057(6) -0.0002(6)
C15 0.0183(8) 0.0291(9) 0.0189(9) 0.0012(7) 0.0043(7) 0.0015(7)
C16 0.0144(8) 0.0306(9) 0.0210(9) -0.0025(7) 0.0054(7) -0.0002(7)
C17 0.0172(8) 0.0235(8) 0.0175(8) 0.0020(6) 0.0070(6) 0.0022(6)
C18 0.0240(8) 0.0168(8) 0.0209(9) -0.0006(6) 0.0084(7) 0.0005(6)
C19 0.0187(8) 0.0154(8) 0.0204(8) -0.0006(6) 0.0060(7) 0.0000(6)
C20 0.0187(8) 0.0232(9) 0.0220(9) -0.0010(7) 0.0028(7) 0.0016(7)
C21 0.0160(8) 0.0262(9) 0.0263(10) -0.0015(7) 0.0033(7) 0.0029(7)
C22 0.0176(8) 0.0250(9) 0.0248(9) -0.0014(7) 0.0074(7) 0.0032(7)
C23 0.0158(8) 0.0204(8) 0.0202(8) 0.0002(6) 0.0067(7) 0.0015(6)
C24 0.0155(8) 0.0135(8) 0.0196(9) 0.0003(6) 0.0057(7) -0.0005(6)

loop_
_atom_type_symbol
_atom_type_description
_atom_type_scat_dispersion_real
_atom_type_scat_dispersion_imag
_atom_type_scat_source
C C 0.0181 0.0091 'International Tables Vol C Tables 4.2.6.8 and 6.1.1.4'
H H 0.0000 0.0000 'International Tables Vol C Tables 4.2.6.8 and 6.1.1.4'
O O 0.0492 0.0322 'International Tables Vol C Tables 4.2.6.8 and 6.1.1.4'
Br Br -0.6763 1.2805 'International Tables Vol C Tables 4.2.6.8 and 6.1.1.4'

loop_
_geom_angle_atom_site_label_1
_geom_angle_atom_site_label_2
_geom_angle_atom_site_label_3
_geom_angle
_geom_angle_site_symmetry_1
_geom_angle_site_symmetry_3
_geom_angle_publ_flag
C7 O2 C8 116.19(13) . . ?
C18 O3 C17 116.11(13) . . ?
C6 C1 C2 121.66(17) . . ?
C6 C1 Br1 118.50(14) . . ?
C2 C1 Br1 119.83(13) . . ?
C3 C2 C1 118.95(16) . . ?
C3 C2 H2 120.5 . . ?
C1 C2 H2 120.5 . . ?
C2 C3 C4 120.42(17) . . ?
C2 C3 H3 119.8 . . ?
C4 C3 H3 119.8 . . ?
C5 C4 C3 119.53(16) . . ?
C5 C4 C7 121.43(15) . . ?
C3 C4 C7 119.04(15) . . ?
C6 C5 C4 120.65(16) . . ?
C6 C5 H5 119.7 . . ?
C4 C5 H5 119.7 . . ?
C5 C6 C1 118.78(17) . . ?
C5 C6 H6 120.6 . . ?
C1 C6 H6 120.6 . . ?
O1 C7 O2 123.80(16) . . ?
O1 C7 C4 124.62(16) . . ?
O2 C7 C4 111.58(14) . . ?
O2 C8 C9 107.96(13) . . ?
O2 C8 H8A 110.1 . . ?
C9 C8 H8A 110.1 . . ?
O2 C8 H8B 110.1 . . ?
C9 C8 H8B 110.1 . . ?
H8A C8 H8B 108.4 . . ?
C8 C9 C10 111.05(13) . . ?
C8 C9 C14 114.29(13) . . ?
C10 C9 C14 113.98(13) . . ?
C8 C9 H9 105.5 . . ?
C10 C9 H9 105.5 . . ?
C14 C9 H9 105.5 . . ?
C15 C10 C16 108.27(14) . . ?
C15 C10 C11 107.67(14) . . ?
C16 C10 C11 109.24(14) . . ?
C15 C10 C9 110.23(14) . . ?
C16 C10 C9 113.91(14) . . ?
C11 C10 C9 107.34(13) . . ?
C12 C11 C10 112.31(14) . . ?
C12 C11 H11A 109.1 . . ?
C10 C11 H11A 109.1 . . ?
C12 C11 H11B 109.1 . . ?
C10 C11 H11B 109.1 . . ?
H11A C11 H11B 107.9 . . ?
C13 C12 C11 123.44(16) . . ?
C13 C12 H12 118.3 . . ?
C11 C12 H12 118.3 . . ?
C12 C13 C14 124.52(16) . . ?
C12 C13 H13 117.7 . . ?
C14 C13 H13 117.7 . . ?
C13 C14 C17 111.18(13) . . ?
C13 C14 C24 103.60(13) . . ?
C17 C14 C24 106.75(13) . . ?
C13 C14 C9 110.84(13) . . ?
C17 C14 C9 111.57(13) . . ?
C24 C14 C9 112.58(13) . . ?
C10 C15 H15A 109.5 . . ?
C10 C15 H15B 109.5 . . ?
H15A C15 H15B 109.5 . . ?
C10 C15 H15C 109.5 . . ?
H15A C15 H15C 109.5 . . ?
H15B C15 H15C 109.5 . . ?
C10 C16 H16A 109.5 . . ?
C10 C16 H16B 109.5 . . ?
H16A C16 H16B 109.5 . . ?
C10 C16 H16C 109.5 . . ?
H16A C16 H16C 109.5 . . ?
H16B C16 H16C 109.5 . . ?
O3 C17 C14 111.61(13) . . ?
O3 C17 H17A 109.3 . . ?
C14 C17 H17A 109.3 . . ?
O3 C17 H17B 109.3 . . ?
C14 C17 H17B 109.3 . . ?
H17A C17 H17B 108.0 . . ?
O4 C18 O3 118.30(16) . . ?
O4 C18 C19 123.34(16) . . ?
O3 C18 C19 118.25(15) . . ?
C24 C19 C18 120.93(15) . . ?
C24 C19 C20 124.26(16) . . ?
C18 C19 C20 114.31(15) . . ?
C19 C20 C21 113.39(15) . . ?
C19 C20 H20A 108.9 . . ?
C21 C20 H20A 108.9 . . ?
C19 C20 H20B 108.9 . . ?
C21 C20 H20B 108.9 . . ?
H20A C20 H20B 107.7 . . ?
C22 C21 C20 110.60(15) . . ?
C22 C21 H21A 109.5 . . ?
C20 C21 H21A 109.5 . . ?
C22 C21 H21B 109.5 . . ?
C20 C21 H21B 109.5 . . ?
H21A C21 H21B 108.1 . . ?
C21 C22 C23 110.30(14) . . ?
C21 C22 H22A 109.6 . . ?
C23 C22 H22A 109.6 . . ?
C21 C22 H22B 109.6 . . ?
C23 C22 H22B 109.6 . . ?
H22A C22 H22B 108.1 . . ?
C24 C23 C22 112.08(14) . . ?
C24 C23 H23A 109.2 . . ?
C22 C23 H23A 109.2 . . ?
C24 C23 H23B 109.2 . . ?
C22 C23 H23B 109.2 . . ?
H23A C23 H23B 107.9 . . ?
C19 C24 C23 120.75(14) . . ?
C19 C24 C14 120.49(15) . . ?
C23 C24 C14 118.40(13) . . ?

loop_
_geom_bond_atom_site_label_1
_geom_bond_atom_site_label_2
_geom_bond_distance
_geom_bond_site_symmetry_2
_geom_bond_publ_flag
Br1 C1 1.8988(18) . ?
O1 C7 1.212(2) . ?
O2 C7 1.340(2) . ?
O2 C8 1.453(2) . ?
O3 C18 1.349(2) . ?
O3 C17 1.447(2) . ?
O4 C18 1.211(2) . ?
C1 C6 1.386(3) . ?
C1 C2 1.386(3) . ?
C2 C3 1.384(3) . ?
C2 H2 0.9500 . ?
C3 C4 1.395(2) . ?
C3 H3 0.9500 . ?
C4 C5 1.390(3) . ?
C4 C7 1.492(2) . ?
C5 C6 1.386(3) . ?
C5 H5 0.9500 . ?
C6 H6 0.9500 . ?
C8 C9 1.525(2) . ?
C8 H8A 0.9900 . ?
C8 H8B 0.9900 . ?
C9 C10 1.559(2) . ?
C9 C14 1.567(2) . ?
C9 H9 1.0000 . ?
C10 C15 1.534(2) . ?
C10 C16 1.538(2) . ?
C10 C11 1.540(2) . ?
C11 C12 1.494(2) . ?
C11 H11A 0.9900 . ?
C11 H11B 0.9900 . ?
C12 C13 1.328(2) . ?
C12 H12 0.9500 . ?
C13 C14 1.523(2) . ?
C13 H13 0.9500 . ?
C14 C17 1.529(2) . ?
C14 C24 1.534(2) . ?
C15 H15A 0.9800 . ?
C15 H15B 0.9800 . ?
C15 H15C 0.9800 . ?
C16 H16A 0.9800 . ?
C16 H16B 0.9800 . ?
C16 H16C 0.9800 . ?
C17 H17A 0.9900 . ?
C17 H17B 0.9900 . ?
C18 C19 1.478(2) . ?
C19 C24 1.344(2) . ?
C19 C20 1.514(2) . ?
C20 C21 1.530(3) . ?
C20 H20A 0.9900 . ?
C20 H20B 0.9900 . ?
C21 C22 1.518(2) . ?
C21 H21A 0.9900 . ?
C21 H21B 0.9900 . ?
C22 C23 1.524(2) . ?
C22 H22A 0.9900 . ?
C22 H22B 0.9900 . ?
C23 C24 1.502(2) . ?
C23 H23A 0.9900 . ?
C23 H23B 0.9900 . ?

loop_
_geom_torsion_atom_site_label_1
_geom_torsion_atom_site_label_2
_geom_torsion_atom_site_label_3
_geom_torsion_atom_site_label_4
_geom_torsion
_geom_torsion_site_symmetry_1
_geom_torsion_site_symmetry_2
_geom_torsion_site_symmetry_3
_geom_torsion_site_symmetry_4
_geom_torsion_publ_flag
C6 C1 C2 C3 -0.4(3) . . . . ?
Br1 C1 C2 C3 -179.44(13) . . . . ?
C1 C2 C3 C4 -0.1(3) . . . . ?
C2 C3 C4 C5 0.6(3) . . . . ?
C2 C3 C4 C7 -178.83(16) . . . . ?
C3 C4 C5 C6 -0.6(3) . . . . ?
C7 C4 C5 C6 178.81(16) . . . . ?
C4 C5 C6 C1 0.1(3) . . . . ?
C2 C1 C6 C5 0.4(3) . . . . ?
Br1 C1 C6 C5 179.44(14) . . . . ?
C8 O2 C7 O1 -2.5(2) . . . . ?
C8 O2 C7 C4 177.97(13) . . . . ?
C5 C4 C7 O1 177.30(18) . . . . ?
C3 C4 C7 O1 -3.3(3) . . . . ?
C5 C4 C7 O2 -3.2(2) . . . . ?
C3 C4 C7 O2 176.25(14) . . . . ?
C7 O2 C8 C9 169.87(13) . . . . ?
O2 C8 C9 C10 -177.33(12) . . . . ?
O2 C8 C9 C14 52.00(17) . . . . ?
C8 C9 C10 C15 52.95(18) . . . . ?
C14 C9 C10 C15 -176.23(13) . . . . ?
C8 C9 C10 C16 -68.99(18) . . . . ?
C14 C9 C10 C16 61.83(19) . . . . ?
C8 C9 C10 C11 169.94(14) . . . . ?
C14 C9 C10 C11 -59.23(17) . . . . ?
C15 C10 C11 C12 169.96(14) . . . . ?
C16 C10 C11 C12 -72.67(18) . . . . ?
C9 C10 C11 C12 51.29(18) . . . . ?
C10 C11 C12 C13 -21.7(2) . . . . ?
C11 C12 C13 C14 -5.2(3) . . . . ?
C12 C13 C14 C17 123.47(18) . . . . ?
C12 C13 C14 C24 -122.22(17) . . . . ?
C12 C13 C14 C9 -1.2(2) . . . . ?
C8 C9 C14 C13 163.49(13) . . . . ?
C10 C9 C14 C13 34.28(18) . . . . ?
C8 C9 C14 C17 39.01(18) . . . . ?
C10 C9 C14 C17 -90.20(16) . . . . ?
C8 C9 C14 C24 -80.98(17) . . . . ?
C10 C9 C14 C24 149.80(14) . . . . ?
C18 O3 C17 C14 55.51(18) . . . . ?
C13 C14 C17 O3 58.41(17) . . . . ?
C24 C14 C17 O3 -53.92(17) . . . . ?
C9 C14 C17 O3 -177.30(13) . . . . ?
C17 O3 C18 O4 160.90(15) . . . . ?
C17 O3 C18 C19 -23.0(2) . . . . ?
O4 C18 C19 C24 168.14(17) . . . . ?
O3 C18 C19 C24 -7.8(2) . . . . ?
O4 C18 C19 C20 -4.1(2) . . . . ?
O3 C18 C19 C20 179.95(14) . . . . ?
C24 C19 C20 C21 5.7(2) . . . . ?
C18 C19 C20 C21 177.64(14) . . . . ?
C19 C20 C21 C22 -37.1(2) . . . . ?
C20 C21 C22 C23 60.97(19) . . . . ?
C21 C22 C23 C24 -52.36(19) . . . . ?
C18 C19 C24 C23 -168.61(15) . . . . ?
C20 C19 C24 C23 2.9(3) . . . . ?
C18 C19 C24 C14 4.5(2) . . . . ?
C20 C19 C24 C14 175.95(15) . . . . ?
C22 C23 C24 C19 20.8(2) . . . . ?
C22 C23 C24 C14 -152.48(14) . . . . ?
C13 C14 C24 C19 -91.84(18) . . . . ?
C17 C14 C24 C19 25.6(2) . . . . ?
C9 C14 C24 C19 148.35(15) . . . . ?
C13 C14 C24 C23 81.41(17) . . . . ?
C17 C14 C24 C23 -161.14(14) . . . . ?
C9 C14 C24 C23 -38.40(19) . . . . ?
